data_4315632
loop_
_publ_author_name
'Hemamala I. Karunadasa'
'Kristine D. Arquero'
'Louise A. Berben'
'Jeffrey R. Long'

_publ_contact_author
;
        Jeffrey R. Long
        Department of Chemistry
        University of California, Berkeley
        United States of America
;
_publ_contact_author_email jrlong@berkeley.edu
_publ_contact_author_fax '510 642-8369'
_publ_contact_author_phone '510 642-0860'
_publ_section_title
;
 Enhancing the Magnetic Anisotropy of Cyano-Ligated Chromium(II) and
 Chromium(III) Complexes via Heavy Halide Ligand Effects
;
_journal_name_full 'Inorganic Chemistry'
_journal_page_first 4738
_journal_page_last 4740
_journal_paper_doi 10.1021/ic1002995
_journal_volume 49
_journal_year 2010
_chemical_formula_sum 'C13 H36 Br3 Cr O P4'
_chemical_formula_weight 624.03
_chemical_name_systematic
; 
 ? 
;
_space_group_IT_number 72
_symmetry_cell_setting orthorhombic
_symmetry_space_group_name_Hall '-I 2 2c'
_symmetry_space_group_name_H-M 'I b a m'
_atom_sites_solution_hydrogens geom
_atom_sites_solution_primary direct
_atom_sites_solution_secondary difmap
_audit_creation_method SHELXL-97
_cell_angle_alpha 90.00
_cell_angle_beta 90.00
_cell_angle_gamma 90.00
_cell_formula_units_Z 4
_cell_length_a 9.148(7)
_cell_length_b 13.323(11)
_cell_length_c 21.42(2)
_cell_measurement_reflns_used 3296
_cell_measurement_temperature 103(2)
_cell_measurement_theta_max 50.698
_cell_measurement_theta_min 6.605
_cell_volume 2611(4)
_computing_cell_refinement 'Bruker SAINT v6.36'
_computing_data_collection 'Bruker SMART v5.054d'
_computing_data_reduction 'Bruker SAINT v6.36'
_computing_molecular_graphics 'SHELXS-97 (Sheldrick, 1990)'
_computing_publication_material 'SHELXL-97 (Sheldrick, 1997)'
_computing_structure_refinement 'SHELXL-97 (Sheldrick, 1997)'
_computing_structure_solution 'SHELXS-97 (Sheldrick, 1990)'
_diffrn_ambient_temperature 103(2)
_diffrn_detector_area_resol_mean 0
_diffrn_measured_fraction_theta_full 0.994
_diffrn_measured_fraction_theta_max 0.994
_diffrn_measurement_device_type 'Bruker SMART CCD'
_diffrn_measurement_method \w/2\q-scans
_diffrn_radiation_monochromator graphite
_diffrn_radiation_source 'fine-focus sealed tube'
_diffrn_radiation_type MoK\a
_diffrn_radiation_wavelength 0.71073
_diffrn_reflns_av_R_equivalents 0.0230
_diffrn_reflns_av_sigmaI/netI 0.0175
_diffrn_reflns_limit_h_max 11
_diffrn_reflns_limit_h_min -9
_diffrn_reflns_limit_k_max 15
_diffrn_reflns_limit_k_min -16
_diffrn_reflns_limit_l_max 19
_diffrn_reflns_limit_l_min -25
_diffrn_reflns_number 5841
_diffrn_reflns_theta_full 25.35
_diffrn_reflns_theta_max 25.35
_diffrn_reflns_theta_min 3.30
_exptl_absorpt_coefficient_mu 5.275
_exptl_absorpt_correction_T_max 0.2590
_exptl_absorpt_correction_T_min 0.1638
_exptl_absorpt_correction_type empirical
_exptl_absorpt_process_details 'Blessing, 1995'
_exptl_crystal_colour green
_exptl_crystal_density_diffrn 1.588
_exptl_crystal_density_method 'not measured'
_exptl_crystal_description parallopiped
_exptl_crystal_F_000 1244
_exptl_crystal_size_max 0.55
_exptl_crystal_size_mid 0.45
_exptl_crystal_size_min 0.15
_platon_squeeze_details
;
;
_refine_diff_density_max 0.356
_refine_diff_density_min -0.504
_refine_diff_density_rms 0.096
_refine_ls_extinction_method none
_refine_ls_goodness_of_fit_ref 1.136
_refine_ls_hydrogen_treatment constr
_refine_ls_matrix_type full
_refine_ls_number_parameters 49
_refine_ls_number_reflns 1225
_refine_ls_number_restraints 0
_refine_ls_restrained_S_all 1.136
_refine_ls_R_factor_all 0.0277
_refine_ls_R_factor_gt 0.0236
_refine_ls_shift/su_max 0.003
_refine_ls_shift/su_mean 0.001
_refine_ls_structure_factor_coef Fsqd
_refine_ls_weighting_details 'calc w=1/[\s^2^(Fo^2^)+(0.0390P)^2^+3.3672P] where P=(Fo^2^+2Fc^2^)/3'
_refine_ls_weighting_scheme calc
_refine_ls_wR_factor_gt 0.0732
_refine_ls_wR_factor_ref 0.0755
_reflns_number_gt 1013
_reflns_number_total 1225
_reflns_threshold_expression >2sigma(I)
_cod_data_source_file ic1002995_si_002_4.cif
_cod_data_source_block hk112
_cod_original_cell_volume 2610(4)
_cod_database_code 4315632

loop_
_symmetry_equiv_pos_as_xyz
'x, y, z'
'-x, -y, z'
'-x+1/2, y+1/2, -z'
'x+1/2, -y+1/2, -z'
'x+1/2, y+1/2, z+1/2'
'-x+1/2, -y+1/2, z+1/2'
'-x+1, y+1, -z+1/2'
'x+1, -y+1, -z+1/2'
'-x, -y, -z'
'x, y, -z'
'x-1/2, -y-1/2, z'
'-x-1/2, y-1/2, z'
'-x+1/2, -y+1/2, -z+1/2'
'x+1/2, y+1/2, -z+1/2'
'x, -y, z+1/2'
'-x, y, z+1/2'

loop_
_atom_site_label
_atom_site_type_symbol
_atom_site_fract_x
_atom_site_fract_y
_atom_site_fract_z
_atom_site_U_iso_or_equiv
_atom_site_adp_type
_atom_site_occupancy
_atom_site_symmetry_multiplicity
_atom_site_calc_flag
_atom_site_refinement_flags
_atom_site_disorder_assembly
_atom_site_disorder_group
Cr3 Cr 0.5000 0.0000 0.2500 0.0130(2) Uani 1 4 d S . .
Br1 Br 0.0000 0.0000 0.0000 0.02884(18) Uani 1 4 d S . .
Br2 Br 0.5000 0.18445(2) 0.2500 0.02065(15) Uani 1 2 d S . .
P4 P 0.32320(6) 0.00148(4) 0.16387(3) 0.01738(18) Uani 1 1 d . . .
C1 C 0.4278(3) 0.0301(2) 0.09326(11) 0.0281(6) Uani 1 1 d . . .
H1A H 0.3707 0.0129 0.0566 0.034 Uiso 1 1 calc R . .
H1B H 0.4490 0.1014 0.0917 0.034 Uiso 1 1 calc R . .
C2 C 0.1771(3) 0.09330(18) 0.16560(13) 0.0311(6) Uani 1 1 d . . .
H2A H 0.1167 0.0853 0.1293 0.047 Uiso 1 1 calc R . .
H2B H 0.2181 0.1596 0.1660 0.047 Uiso 1 1 calc R . .
H2C H 0.1191 0.0836 0.2025 0.047 Uiso 1 1 calc R . .
C3 C 0.2308(3) -0.11513(17) 0.14480(11) 0.0249(5) Uani 1 1 d . . .
H3A H 0.1652 -0.1042 0.1105 0.037 Uiso 1 1 calc R . .
H3B H 0.1766 -0.1380 0.1804 0.037 Uiso 1 1 calc R . .
H3C H 0.3019 -0.1649 0.1334 0.037 Uiso 1 1 calc R . .

loop_
_atom_site_aniso_label
_atom_site_aniso_U_11
_atom_site_aniso_U_22
_atom_site_aniso_U_33
_atom_site_aniso_U_23
_atom_site_aniso_U_13
_atom_site_aniso_U_12
Cr3 0.0140(4) 0.0128(4) 0.0121(4) 0.000 0.000 0.000
Br1 0.0364(3) 0.0289(3) 0.0212(3) 0.000 0.000 -0.0012(2)
Br2 0.0230(2) 0.0143(2) 0.0246(2) 0.000 0.00216(13) 0.000
P4 0.0174(3) 0.0175(3) 0.0172(3) 0.0005(2) -0.0034(2) 0.0001(2)
C1 0.0275(13) 0.0379(13) 0.0188(12) 0.0069(11) -0.0057(11) -0.0060(12)
C2 0.0269(13) 0.0277(13) 0.0387(15) -0.0036(11) -0.0116(12) 0.0095(10)
C3 0.0236(12) 0.0256(11) 0.0257(12) -0.0011(11) -0.0069(10) -0.0025(10)

loop_
_atom_type_symbol
_atom_type_description
_atom_type_scat_dispersion_real
_atom_type_scat_dispersion_imag
_atom_type_scat_source
C C 0.0033 0.0016 'International Tables Vol C Tables 4.2.6.8 and 6.1.1.4'
H H 0.0000 0.0000 'International Tables Vol C Tables 4.2.6.8 and 6.1.1.4'
P P 0.1023 0.0942 'International Tables Vol C Tables 4.2.6.8 and 6.1.1.4'
Cr Cr 0.3209 0.6236 'International Tables Vol C Tables 4.2.6.8 and 6.1.1.4'
Br Br -0.2901 2.4595 'International Tables Vol C Tables 4.2.6.8 and 6.1.1.4'
O O 0.0106 0.0060 'International Tables Vol C Tables 4.2.6.8 and 6.1.1.4'

loop_
_geom_angle_atom_site_label_1
_geom_angle_atom_site_label_2
_geom_angle_atom_site_label_3
_geom_angle
_geom_angle_site_symmetry_1
_geom_angle_site_symmetry_3
_geom_angle_publ_flag
P4 Cr3 P4 179.08(2) . 7_545 ?
P4 Cr3 P4 97.52(8) . 8_445 ?
P4 Cr3 P4 82.49(8) 7_545 8_445 ?
P4 Cr3 P4 82.49(8) . 2_655 ?
P4 Cr3 P4 97.52(8) 7_545 2_655 ?
P4 Cr3 P4 179.08(2) 8_445 2_655 ?
P4 Cr3 Br2 89.538(11) . . ?
P4 Cr3 Br2 89.538(11) 7_545 . ?
P4 Cr3 Br2 90.462(11) 8_445 . ?
P4 Cr3 Br2 90.462(11) 2_655 . ?
P4 Cr3 Br2 90.462(11) . 2_655 ?
P4 Cr3 Br2 90.462(11) 7_545 2_655 ?
P4 Cr3 Br2 89.538(11) 8_445 2_655 ?
P4 Cr3 Br2 89.538(11) 2_655 2_655 ?
Br2 Cr3 Br2 180.0 . 2_655 ?
C2 P4 C3 103.83(13) . . ?
C2 P4 C1 105.18(13) . . ?
C3 P4 C1 103.65(12) . . ?
C2 P4 Cr3 118.44(9) . . ?
C3 P4 Cr3 117.98(8) . . ?
C1 P4 Cr3 106.16(10) . . ?
C1 C1 P4 109.79(14) 2_655 . ?
C1 C1 H1A 109.7 2_655 . ?
P4 C1 H1A 109.7 . . ?
C1 C1 H1B 109.7 2_655 . ?
P4 C1 H1B 109.7 . . ?
H1A C1 H1B 108.2 . . ?
P4 C2 H2A 109.5 . . ?
P4 C2 H2B 109.5 . . ?
H2A C2 H2B 109.5 . . ?
P4 C2 H2C 109.5 . . ?
H2A C2 H2C 109.5 . . ?
H2B C2 H2C 109.5 . . ?
P4 C3 H3A 109.5 . . ?
P4 C3 H3B 109.5 . . ?
H3A C3 H3B 109.5 . . ?
P4 C3 H3C 109.5 . . ?
H3A C3 H3C 109.5 . . ?
H3B C3 H3C 109.5 . . ?

loop_
_geom_bond_atom_site_label_1
_geom_bond_atom_site_label_2
_geom_bond_distance
_geom_bond_site_symmetry_2
_geom_bond_publ_flag
Cr3 P4 2.4534(17) . ?
Cr3 P4 2.4534(17) 7_545 ?
Cr3 P4 2.4534(17) 8_445 ?
Cr3 P4 2.4534(17) 2_655 ?
Cr3 Br2 2.457(2) . ?
Cr3 Br2 2.457(2) 2_655 ?
P4 C2 1.812(3) . ?
P4 C3 1.815(3) . ?
P4 C1 1.830(3) . ?
C1 C1 1.546(5) 2_655 ?
C1 H1A 0.9700 . ?
C1 H1B 0.9700 . ?
C2 H2A 0.9600 . ?
C2 H2B 0.9600 . ?
C2 H2C 0.9600 . ?
C3 H3A 0.9600 . ?
C3 H3B 0.9600 . ?
C3 H3C 0.9600 . ?

loop_
_platon_squeeze_void_nr
_platon_squeeze_void_average_x
_platon_squeeze_void_average_y
_platon_squeeze_void_average_z
_platon_squeeze_void_volume
_platon_squeeze_void_count_electrons
_platon_squeeze_void_content
1 -0.040 0.250 0.000 133 24 'MeOH '
2 -0.001 0.250 0.500 133 24 'MeOH '
3 0.008 0.750 0.000 133 24 'MeOH '
4 -0.039 0.750 0.500 133 24 'MeOH '
